data_7226332
loop_
_publ_author_name
'Su, Padi Yi-Syong'
'Chang, Chia-Ju'
'Lee, Kwang-Ming'

_publ_section_title
;
 C--H&#x22EF;O or N--H&#x22EF;O hydrogen bonded biomimetic dimerized
 rectangular secondary structural motifs formed by L-shaped fatty
 acid-substituted nicotinamide salts with PF6&#x2212;, BF4&#x2212;,
 NO3&#x2212;and Br&#x2212;anions
;
_journal_issue 39
_journal_name_full CrystEngComm
_journal_page_first 7516
_journal_paper_doi 10.1039/C6CE01511E
_journal_volume 18
_journal_year 2016
_chemical_formula_sum 'C17 H27 Br N2 O3'
_chemical_formula_weight 387.32
_chemical_name_systematic
; 
 ? 
;
_space_group_IT_number 2
_symmetry_cell_setting triclinic
_symmetry_space_group_name_Hall '-P 1'
_symmetry_space_group_name_H-M 'P -1'
_atom_sites_solution_hydrogens geom
_atom_sites_solution_primary direct
_atom_sites_solution_secondary difmap
_audit_creation_method SHELXL-97
_audit_update_record
;
2016-06-20 deposited with the CCDC.
2016-08-17 downloaded from the CCDC.
;
_cell_angle_alpha 80.193(2)
_cell_angle_beta 88.216(2)
_cell_angle_gamma 80.574(2)
_cell_formula_units_Z 2
_cell_length_a 4.6813(3)
_cell_length_b 8.4396(5)
_cell_length_c 23.3456(15)
_cell_measurement_reflns_used 8543
_cell_measurement_temperature 100(2)
_cell_measurement_theta_max 26.4041
_cell_measurement_theta_min 2.4814
_cell_volume 896.59(10)
_computing_cell_refinement 'SAINT V8.34A (Bruker AXS Inc., 2013)'
_computing_data_collection 'APEX2 (Bruker AXS, 2010)'
_computing_data_reduction 'SAINT V8.34A (Bruker AXS Inc., 2013)'
_computing_molecular_graphics 'SHELXTL (Sheldrick, 2008)'
_computing_publication_material SHELXTL
_computing_structure_refinement 'SHELXL-97 (Sheldrick, 1997)'
_computing_structure_solution 'SHELXS-97 (Sheldrick, 1990)'
_diffrn_ambient_temperature 100(2)
_diffrn_measured_fraction_theta_full 0.987
_diffrn_measured_fraction_theta_max 0.987
_diffrn_measurement_device_type 'Bruker APEX-II CCD'
_diffrn_measurement_method '\f and \w scans'
_diffrn_radiation_monochromator graphite
_diffrn_radiation_source 'fine-focus sealed tube'
_diffrn_radiation_type MoK\a
_diffrn_radiation_wavelength 0.71073
_diffrn_reflns_av_R_equivalents 0.0220
_diffrn_reflns_av_sigmaI/netI 0.0347
_diffrn_reflns_limit_h_max 5
_diffrn_reflns_limit_h_min -4
_diffrn_reflns_limit_k_max 10
_diffrn_reflns_limit_k_min -10
_diffrn_reflns_limit_l_max 29
_diffrn_reflns_limit_l_min -29
_diffrn_reflns_number 7795
_diffrn_reflns_theta_full 26.43
_diffrn_reflns_theta_max 26.43
_diffrn_reflns_theta_min 0.89
_exptl_absorpt_coefficient_mu 2.309
_exptl_absorpt_correction_T_max 0.9485
_exptl_absorpt_correction_T_min 0.8676
_exptl_absorpt_correction_type multi-scan
_exptl_absorpt_process_details 'SADABS V2014/4 (Bruker AXS Inc.)'
_exptl_crystal_colour Colorless
_exptl_crystal_density_diffrn 1.435
_exptl_crystal_density_meas ?
_exptl_crystal_density_method 'not measured'
_exptl_crystal_description Acicular
_exptl_crystal_F_000 404
_exptl_crystal_size_max 0.20
_exptl_crystal_size_mid 0.01
_exptl_crystal_size_min 0.01
_refine_diff_density_max 0.565
_refine_diff_density_min -0.369
_refine_diff_density_rms 0.113
_refine_ls_extinction_method none
_refine_ls_goodness_of_fit_ref 1.230
_refine_ls_hydrogen_treatment mixed
_refine_ls_matrix_type full
_refine_ls_number_parameters 209
_refine_ls_number_reflns 3617
_refine_ls_number_restraints 0
_refine_ls_restrained_S_all 1.230
_refine_ls_R_factor_all 0.0290
_refine_ls_R_factor_gt 0.0248
_refine_ls_shift/su_max 0.002
_refine_ls_shift/su_mean 0.000
_refine_ls_structure_factor_coef Fsqd
_refine_ls_weighting_details 'calc w=1/[\s^2^(Fo^2^)+(0.0417P)^2^+0.2039P] where P=(Fo^2^+2Fc^2^)/3'
_refine_ls_weighting_scheme calc
_refine_ls_wR_factor_gt 0.0678
_refine_ls_wR_factor_ref 0.0844
_reflns_number_gt 3319
_reflns_number_total 3617
_reflns_threshold_expression >2sigma(I)
_cod_data_source_file c6ce01511e1.cif
_cod_data_source_block niabr
_cod_depositor_comments
;
The following automatic conversions were performed:

'_exptl_crystal_density_meas' value 'not measured' was changed to '?'
- the value is perceived as not measured.

Automatic conversion script
Id: cif_fix_values 4268 2015-11-12 08:31:59Z antanas 

 Adding full bibliography for 7226330--7226333.cif.
;
_cod_original_sg_symbol_H-M P-1
_cod_database_code 7226332

loop_
_symmetry_equiv_pos_as_xyz
'x, y, z'
'-x, -y, -z'

loop_
_atom_site_label
_atom_site_type_symbol
_atom_site_fract_x
_atom_site_fract_y
_atom_site_fract_z
_atom_site_U_iso_or_equiv
_atom_site_adp_type
_atom_site_occupancy
_atom_site_symmetry_multiplicity
_atom_site_calc_flag
_atom_site_refinement_flags
Br1 Br 0.96037(5) 0.00558(3) 0.861574(9) 0.01450(9) Uani 1 1 d .
O1 O -0.0715(3) 0.7335(2) 0.01593(7) 0.0148(3) Uani 1 1 d .
O2 O 0.9860(4) 0.7643(2) 0.73074(8) 0.0275(4) Uani 1 1 d .
O3 O 0.6593(4) 0.9798(2) 0.74268(8) 0.0298(5) Uani 1 1 d .
H3A H 0.7550 0.9744 0.7730 0.045 Uiso 1 1 calc R
N1 N 0.6659(4) 0.5459(2) 0.15081(8) 0.0090(4) Uani 1 1 d .
N2 N 0.3286(4) 0.8501(2) -0.00762(8) 0.0123(4) Uani 1 1 d .
H2A H 0.2413 0.9217 -0.0361 0.015 Uiso 1 1 calc R
H2B H 0.5114 0.8501 0.0001 0.015 Uiso 1 1 calc R
C1 C 0.5319(5) 0.6607(3) 0.10876(9) 0.0104(4) Uani 1 1 d .
H1 H 0.5639 0.7702 0.1053 0.012 Uiso 1 1 calc R
C2 C 0.3478(5) 0.6193(3) 0.07067(9) 0.0105(4) Uani 1 1 d .
C3 C 0.3017(5) 0.4582(3) 0.07708(9) 0.0125(5) Uani 1 1 d .
H3 H 0.1698 0.4285 0.0523 0.015 Uiso 1 1 calc R
C4 C 0.4481(5) 0.3416(3) 0.11959(10) 0.0135(5) Uani 1 1 d .
H4 H 0.4228 0.2309 0.1234 0.016 Uiso 1 1 calc R
C5 C 0.6305(5) 0.3881(3) 0.15629(10) 0.0123(5) Uani 1 1 d .
H5 H 0.7323 0.3090 0.1857 0.015 Uiso 1 1 calc R
C6 C 0.8447(5) 0.5938(3) 0.19470(9) 0.0116(4) Uani 1 1 d .
H6A H 0.9125 0.6974 0.1784 0.014 Uiso 1 1 calc R
H6B H 1.0167 0.5090 0.2045 0.014 Uiso 1 1 calc R
C7 C 0.6656(5) 0.6144(3) 0.24932(9) 0.0128(5) Uani 1 1 d .
H7A H 0.4980 0.7022 0.2395 0.015 Uiso 1 1 calc R
H7B H 0.5901 0.5122 0.2643 0.015 Uiso 1 1 calc R
C8 C 0.8446(5) 0.6561(3) 0.29634(9) 0.0145(5) Uani 1 1 d .
H8A H 0.9065 0.7628 0.2825 0.017 Uiso 1 1 calc R
H8B H 1.0208 0.5730 0.3037 0.017 Uiso 1 1 calc R
C9 C 0.6758(5) 0.6634(3) 0.35302(9) 0.0145(5) Uani 1 1 d .
H9A H 0.4999 0.7466 0.3454 0.017 Uiso 1 1 calc R
H9B H 0.6123 0.5568 0.3663 0.017 Uiso 1 1 calc R
C10 C 0.8466(5) 0.7038(3) 0.40160(9) 0.0147(5) Uani 1 1 d .
H10A H 0.9219 0.8066 0.3876 0.018 Uiso 1 1 calc R
H10B H 1.0146 0.6163 0.4116 0.018 Uiso 1 1 calc R
C11 C 0.6645(5) 0.7219(3) 0.45617(10) 0.0148(5) Uani 1 1 d .
H11A H 0.5002 0.8118 0.4462 0.018 Uiso 1 1 calc R
H11B H 0.5832 0.6205 0.4690 0.018 Uiso 1 1 calc R
C12 C 0.8305(5) 0.7565(3) 0.50639(9) 0.0157(5) Uani 1 1 d .
H12A H 0.9249 0.8530 0.4928 0.019 Uiso 1 1 calc R
H12B H 0.9849 0.6626 0.5186 0.019 Uiso 1 1 calc R
C13 C 0.6400(5) 0.7874(3) 0.55860(9) 0.0154(5) Uani 1 1 d .
H13A H 0.5361 0.6939 0.5706 0.018 Uiso 1 1 calc R
H13B H 0.4931 0.8854 0.5468 0.018 Uiso 1 1 calc R
C14 C 0.8062(5) 0.8121(3) 0.61055(10) 0.0161(5) Uani 1 1 d .
H14A H 0.9237 0.8994 0.5979 0.019 Uiso 1 1 calc R
H14B H 0.9405 0.7105 0.6248 0.019 Uiso 1 1 calc R
C15 C 0.6073(5) 0.8577(3) 0.66032(10) 0.0170(5) Uani 1 1 d .
H15A H 0.4905 0.9663 0.6477 0.020 Uiso 1 1 calc R
H15B H 0.4724 0.7779 0.6696 0.020 Uiso 1 1 calc R
C16 C 0.7740(5) 0.8612(3) 0.71447(10) 0.0157(5) Uani 1 1 d .
C17 C 0.1843(5) 0.7421(3) 0.02378(9) 0.0105(4) Uani 1 1 d .

loop_
_atom_site_aniso_label
_atom_site_aniso_U_11
_atom_site_aniso_U_22
_atom_site_aniso_U_33
_atom_site_aniso_U_23
_atom_site_aniso_U_13
_atom_site_aniso_U_12
Br1 0.01839(14) 0.01174(13) 0.01347(13) -0.00337(9) -0.00350(9) -0.00078(9)
O1 0.0100(8) 0.0190(9) 0.0154(8) -0.0023(7) -0.0027(6) -0.0024(7)
O2 0.0347(11) 0.0259(10) 0.0185(9) -0.0089(8) -0.0114(8) 0.0130(9)
O3 0.0382(11) 0.0298(11) 0.0194(10) -0.0150(8) -0.0148(8) 0.0144(9)
N1 0.0085(9) 0.0119(9) 0.0072(8) -0.0025(7) 0.0006(7) -0.0026(7)
N2 0.0105(9) 0.0130(10) 0.0124(9) 0.0001(8) -0.0034(7) -0.0005(8)
C1 0.0113(10) 0.0111(11) 0.0080(10) -0.0023(8) 0.0010(8) 0.0007(9)
C2 0.0086(10) 0.0132(11) 0.0090(10) -0.0029(8) 0.0012(8) 0.0006(9)
C3 0.0115(11) 0.0162(12) 0.0110(11) -0.0059(9) -0.0005(8) -0.0019(9)
C4 0.0160(11) 0.0102(11) 0.0157(11) -0.0050(9) 0.0030(9) -0.0039(9)
C5 0.0126(11) 0.0112(11) 0.0119(11) -0.0010(9) 0.0005(8) 0.0006(9)
C6 0.0106(10) 0.0149(11) 0.0105(11) -0.0034(9) -0.0025(8) -0.0036(9)
C7 0.0141(11) 0.0135(11) 0.0115(11) -0.0038(9) 0.0004(9) -0.0027(9)
C8 0.0150(11) 0.0188(12) 0.0101(11) -0.0044(9) -0.0017(9) -0.0021(10)
C9 0.0169(12) 0.0167(12) 0.0111(11) -0.0047(9) 0.0001(9) -0.0039(10)
C10 0.0152(11) 0.0190(12) 0.0108(11) -0.0044(9) -0.0004(9) -0.0034(10)
C11 0.0162(12) 0.0185(12) 0.0115(11) -0.0051(9) 0.0001(9) -0.0053(10)
C12 0.0165(12) 0.0203(13) 0.0106(11) -0.0048(9) -0.0007(9) -0.0013(10)
C13 0.0192(12) 0.0174(12) 0.0102(11) -0.0051(9) -0.0009(9) -0.0016(10)
C14 0.0167(12) 0.0197(12) 0.0122(11) -0.0042(9) -0.0008(9) -0.0022(10)
C15 0.0198(12) 0.0188(12) 0.0119(11) -0.0050(9) -0.0028(9) 0.0014(10)
C16 0.0205(12) 0.0144(12) 0.0115(11) -0.0021(9) 0.0002(9) -0.0012(10)
C17 0.0102(11) 0.0109(11) 0.0108(10) -0.0053(9) -0.0003(8) 0.0008(9)

loop_
_atom_type_symbol
_atom_type_description
_atom_type_scat_dispersion_real
_atom_type_scat_dispersion_imag
_atom_type_scat_source
C C 0.0033 0.0016 'International Tables Vol C Tables 4.2.6.8 and 6.1.1.4'
H H 0.0000 0.0000 'International Tables Vol C Tables 4.2.6.8 and 6.1.1.4'
N N 0.0061 0.0033 'International Tables Vol C Tables 4.2.6.8 and 6.1.1.4'
O O 0.0106 0.0060 'International Tables Vol C Tables 4.2.6.8 and 6.1.1.4'
Br Br -0.2901 2.4595 'International Tables Vol C Tables 4.2.6.8 and 6.1.1.4'

loop_
_geom_angle_atom_site_label_1
_geom_angle_atom_site_label_2
_geom_angle_atom_site_label_3
_geom_angle
C16 O3 H3A 109.5
C1 N1 C5 121.64(19)
C1 N1 C6 119.66(19)
C5 N1 C6 118.61(18)
C17 N2 H2A 120.0
C17 N2 H2B 120.0
H2A N2 H2B 120.0
N1 C1 C2 120.0(2)
N1 C1 H1 120.0
C2 C1 H1 120.0
C1 C2 C3 118.9(2)
C1 C2 C17 122.9(2)
C3 C2 C17 118.2(2)
C4 C3 C2 120.0(2)
C4 C3 H3 120.0
C2 C3 H3 120.0
C5 C4 C3 119.1(2)
C5 C4 H4 120.4
C3 C4 H4 120.4
N1 C5 C4 120.3(2)
N1 C5 H5 119.8
C4 C5 H5 119.8
N1 C6 C7 109.79(17)
N1 C6 H6A 109.7
C7 C6 H6A 109.7
N1 C6 H6B 109.7
C7 C6 H6B 109.7
H6A C6 H6B 108.2
C8 C7 C6 111.44(18)
C8 C7 H7A 109.3
C6 C7 H7A 109.3
C8 C7 H7B 109.3
C6 C7 H7B 109.3
H7A C7 H7B 108.0
C7 C8 C9 112.11(19)
C7 C8 H8A 109.2
C9 C8 H8A 109.2
C7 C8 H8B 109.2
C9 C8 H8B 109.2
H8A C8 H8B 107.9
C10 C9 C8 114.08(19)
C10 C9 H9A 108.7
C8 C9 H9A 108.7
C10 C9 H9B 108.7
C8 C9 H9B 108.7
H9A C9 H9B 107.6
C9 C10 C11 112.59(19)
C9 C10 H10A 109.1
C11 C10 H10A 109.1
C9 C10 H10B 109.1
C11 C10 H10B 109.1
H10A C10 H10B 107.8
C12 C11 C10 114.12(19)
C12 C11 H11A 108.7
C10 C11 H11A 108.7
C12 C11 H11B 108.7
C10 C11 H11B 108.7
H11A C11 H11B 107.6
C11 C12 C13 113.22(19)
C11 C12 H12A 108.9
C13 C12 H12A 108.9
C11 C12 H12B 108.9
C13 C12 H12B 108.9
H12A C12 H12B 107.7
C12 C13 C14 113.8(2)
C12 C13 H13A 108.8
C14 C13 H13A 108.8
C12 C13 H13B 108.8
C14 C13 H13B 108.8
H13A C13 H13B 107.7
C13 C14 C15 112.66(19)
C13 C14 H14A 109.1
C15 C14 H14A 109.1
C13 C14 H14B 109.1
C15 C14 H14B 109.1
H14A C14 H14B 107.8
C16 C15 C14 112.4(2)
C16 C15 H15A 109.1
C14 C15 H15A 109.1
C16 C15 H15B 109.1
C14 C15 H15B 109.1
H15A C15 H15B 107.9
O2 C16 O3 123.5(2)
O2 C16 C15 123.5(2)
O3 C16 C15 113.0(2)
O1 C17 N2 124.3(2)
O1 C17 C2 118.16(19)
N2 C17 C2 117.53(19)

loop_
_geom_bond_atom_site_label_1
_geom_bond_atom_site_label_2
_geom_bond_distance
O1 C17 1.233(3)
O2 C16 1.204(3)
O3 C16 1.323(3)
O3 H3A 0.8400
N1 C1 1.346(3)
N1 C5 1.353(3)
N1 C6 1.490(3)
N2 C17 1.330(3)
N2 H2A 0.8800
N2 H2B 0.8800
C1 C2 1.381(3)
C1 H1 0.9500
C2 C3 1.394(3)
C2 C17 1.504(3)
C3 C4 1.382(3)
C3 H3 0.9500
C4 C5 1.374(3)
C4 H4 0.9500
C5 H5 0.9500
C6 C7 1.523(3)
C6 H6A 0.9900
C6 H6B 0.9900
C7 C8 1.522(3)
C7 H7A 0.9900
C7 H7B 0.9900
C8 C9 1.525(3)
C8 H8A 0.9900
C8 H8B 0.9900
C9 C10 1.523(3)
C9 H9A 0.9900
C9 H9B 0.9900
C10 C11 1.526(3)
C10 H10A 0.9900
C10 H10B 0.9900
C11 C12 1.520(3)
C11 H11A 0.9900
C11 H11B 0.9900
C12 C13 1.521(3)
C12 H12A 0.9900
C12 H12B 0.9900
C13 C14 1.522(3)
C13 H13A 0.9900
C13 H13B 0.9900
C14 C15 1.527(3)
C14 H14A 0.9900
C14 H14B 0.9900
C15 C16 1.513(3)
C15 H15A 0.9900
C15 H15B 0.9900
